data_2300229
loop_
_publ_author_name
'Stone, Kevin H.'
'Lapidus, Saul H.'
'Stephens, Peter W.'

_publ_section_title
;
 Implementation and use of robust refinement in powder diffraction in
 the presence of impurities
;
_journal_coeditor_code DB5058
_journal_issue 3
_journal_name_full 'Journal of Applied Crystallography'
_journal_page_first 385
_journal_page_last 391
_journal_paper_doi 10.1107/S0021889809008450
_journal_volume 42
_journal_year 2009
_chemical_formula_moiety 'C8 H9 N O2'
_chemical_formula_structural 'C8 H9 N O2'
_chemical_formula_sum 'C8 H9 N O2'
_chemical_formula_weight 151.16
_chemical_name_common acetaminophen
_space_group_crystal_system monoclinic
_space_group_IT_number 14
_space_group_name_Hall '-P 2yab'
_space_group_name_H-M_alt 'P 1 21/a 1'
_cell_angle_alpha 90
_cell_angle_beta 115.7015(8)
_cell_angle_gamma 90
_cell_formula_units_Z 4
_cell_length_a 12.88606(18)
_cell_length_b 9.38115(12)
_cell_length_c 7.10099(10)
_cell_volume 773.484(19)
_diffrn_radiation_monochromator 'double Si(111)'
_diffrn_radiation_wavelength 0.698291
_cod_data_source_file db5058.cif
_cod_data_source_block Acet_pure_Rietveld
_cod_depositor_comments
;
 Updating space group information.

 2018-07-31

The following automatic conversions were performed:
'_space_group_crystal_system' value 'Monoclinic' changed to 'monoclinic'
according to '/home/saulius/struct/CIF-dictionaries/cif_core.dic'
dictionary named 'cif_core.dic' version 2.4.1 from 2010-06-29.

Automatic conversion script
Id: cif_fix_enum 1527 2010-12-29 10:47:43Z saulius 
;
_cod_database_code 2300229

loop_
_space_group_symop_id
_space_group_symop_operation_xyz
1 x,y,z
2 -x+1/2,y+1/2,-z
3 -x,-y,-z
4 x+1/2,-y+1/2,z

loop_
_atom_site_type_symbol
_atom_site_label
_atom_site_fract_x
_atom_site_fract_y
_atom_site_fract_z
_atom_site_occupancy
C C1a 0.439 0.351118 -0.1491014 1
C C2a 0.51319 0.354309 -0.243711 1
C C3a 0.60885 0.265858 -0.1722597 1
C C4a 0.63033 0.174216 -0.00619879 1
C C5a 0.55615 0.171025 0.08841078 1
C C6a 0.46048 0.259476 0.01695948 1
C C7a 0.28253 0.510617 -0.3948493 1
C C8a 0.17732 0.594543 -0.4212758 1
N N1a 0.34199 0.440558 -0.2161286 1
O O1a 0.72212 0.079352 0.05493847 1
O O2a 0.30699 0.499579 -0.545488 1
H H1a 0.7783 0.100093 0.2023184 1
H H2a 0.4977 0.420392 -0.3634582 1
H H3a 0.66235 0.268158 -0.240483 1
H H5a 0.57164 0.104942 0.208158 1
H H6a 0.40699 0.257176 0.08518285 1
H H8a 0.1388 0.633031 -0.5668259 1
H H8b 0.12585 0.53344 -0.3828515 1
H H8c 0.19967 0.669984 -0.3111489 1
H H9a 0.31654 0.444164 -0.101699 1
